data_1546357
loop_
_publ_author_name
'Zhang, Shiyu'
'Nava, Matthew Jordan'
'Chow, Gary'
'Lopez, Nazario'
'Wu, Gang'
'Britt, R. David'
'Nocera, Daniel G.'
'Cummins, Christopher'

_publ_section_title
;
 On the incompatibility of lithium-O2 battery technology with CO2
;
_journal_name_full 'Chem. Sci.'
_journal_paper_doi 10.1039/C7SC01230F
_journal_year 2017
_chemical_formula_sum 'C66 H101 K N10 O12'
_chemical_formula_weight 1265.66
_chemical_name_systematic '[K(Kryptofix-2,2,2)][mBDCA-5t-5H]'
_space_group_crystal_system monoclinic
_space_group_IT_number 15
_space_group_name_Hall '-C 2yc'
_space_group_name_H-M_alt 'C 1 2/c 1'
_symmetry_space_group_name_Hall '-C 2yc'
_symmetry_space_group_name_H-M 'C 1 2/c 1'
_atom_sites_solution_hydrogens geom
_audit_creation_date 2016-10-28
_audit_creation_method
;
Olex2 1.2
(compiled 2016.02.19 svn.r3266 for OlexSys, GUI svn.r5155)
;
_audit_update_record
;
2016-10-28 deposited with the CCDC.
2017-06-20 downloaded from the CCDC.
;
_cell_angle_alpha 90
_cell_angle_beta 118.616(2)
_cell_angle_gamma 90
_cell_formula_units_Z 8
_cell_length_a 37.565(3)
_cell_length_b 20.3058(16)
_cell_length_c 22.5109(18)
_cell_measurement_reflns_used 9568
_cell_measurement_temperature 100(2)
_cell_measurement_theta_max 30.27
_cell_measurement_theta_min 2.26
_cell_volume 15074(2)
_computing_cell_refinement 'SAINT v7.68A (Bruker, 2009)'
_computing_data_reduction 'SAINT v7.68A (Bruker, 2009)'
_computing_molecular_graphics 'Olex2 (Dolomanov et al., 2009)'
_computing_publication_material 'Olex2 (Dolomanov et al., 2009)'
_computing_structure_refinement 'ShelXL (Sheldrick, 2015)'
_diffrn_ambient_temperature 100.15
_diffrn_measured_fraction_theta_full 1.000
_diffrn_measured_fraction_theta_max 0.990
_diffrn_measurement_device_type 'Bruker APEX-II CCD'
_diffrn_measurement_method '\f and \w scans'
_diffrn_radiation_monochromator graphite
_diffrn_radiation_type MoK\a
_diffrn_radiation_wavelength 0.71073
_diffrn_reflns_av_R_equivalents 0.0802
_diffrn_reflns_av_unetI/netI 0.0452
_diffrn_reflns_Laue_measured_fraction_full 1.000
_diffrn_reflns_Laue_measured_fraction_max 0.990
_diffrn_reflns_limit_h_max 52
_diffrn_reflns_limit_h_min -52
_diffrn_reflns_limit_k_max 28
_diffrn_reflns_limit_k_min -29
_diffrn_reflns_limit_l_max 32
_diffrn_reflns_limit_l_min -32
_diffrn_reflns_number 247025
_diffrn_reflns_point_group_measured_fraction_full 1.000
_diffrn_reflns_point_group_measured_fraction_max 0.990
_diffrn_reflns_theta_full 25.242
_diffrn_reflns_theta_max 30.565
_diffrn_reflns_theta_min 1.235
_diffrn_standards_number 0
_exptl_absorpt_coefficient_mu 0.130
_exptl_absorpt_correction_T_max 0.7461
_exptl_absorpt_correction_T_min 0.6646
_exptl_absorpt_correction_type multi-scan
_exptl_absorpt_process_details
;
SADABS-2008/1 (Bruker,2008) was used for absorption correction.
wR2(int) was 0.1234 before and 0.0550 after correction.
The Ratio of minimum to maximum transmission is 0.8908.
The \l/2 correction factor is 0.0015.
;
_exptl_crystal_colour colorless
_exptl_crystal_density_diffrn 1.115
_exptl_crystal_description block
_exptl_crystal_F_000 5456
_exptl_crystal_recrystallization_method 'Re-crystallisation from solvent: CH3CN/Ether'
_exptl_crystal_size_max 0.310
_exptl_crystal_size_mid 0.170
_exptl_crystal_size_min 0.090
_refine_diff_density_max 0.447
_refine_diff_density_min -0.423
_refine_diff_density_rms 0.053
_refine_ls_extinction_expression Fc^*^=kFc[1+0.001xFc^2^\l^3^/sin(2\q)]^-1/4^
_refine_ls_extinction_method 'SHELXL-2016/6 (Sheldrick 2016)'
_refine_ls_goodness_of_fit_ref 1.103
_refine_ls_hydrogen_treatment constr
_refine_ls_matrix_type full
_refine_ls_number_parameters 812
_refine_ls_number_reflns 22903
_refine_ls_number_restraints 0
_refine_ls_restrained_S_all 1.103
_refine_ls_R_factor_all 0.0924
_refine_ls_R_factor_gt 0.0552
_refine_ls_shift/su_max 0.001
_refine_ls_shift/su_mean 0.000
_refine_ls_structure_factor_coef Fsqd
_refine_ls_weighting_details 'w=1/[\s^2^(Fo^2^)+(0.0765P)^2^+2.6527P] where P=(Fo^2^+2Fc^2^)/3'
_refine_ls_weighting_scheme calc
_refine_ls_wR_factor_gt 0.1441
_refine_ls_wR_factor_ref 0.1568
_reflns_Friedel_coverage 0.000
_reflns_number_gt 14719
_reflns_number_total 22903
_reflns_threshold_expression 'I > 2\s(I)'
_cod_data_source_file c7sc01230f2.cif
_cod_data_source_block K222_5t_5H
_cod_database_code 1546357
_shelx_space_group_comment
;
The symmetry employed for this shelxl refinement is uniquely defined
by the following loop, which should always be used as a source of
symmetry information in preference to the above space-group names.
They are only intended as comments.
;
_shelx_estimated_absorpt_t_max 0.7461
_shelx_estimated_absorpt_t_min 0.6646
_olex2_refinement_description
;
1. Fixed Uiso
 At 1.2 times of:
  All C(H) groups, All C(H,H) groups, All N(H) groups
 At 1.5 times of:
  All C(H,H,H) groups
2.a Secondary CH2 refined with riding coordinates:
 C112(H11A,H11B), C212(H21A,H21B), C311(H31A,H31B), C211(H21C,H21D), C111(H11C,
 H11D), C312(H31C,H31D), C201(H20A,H20B), C202(H20C,H20D), C102(H10A,H10B),
 C101(H10C,H10D), C302(H30A,H30B), C301(H30C,H30D), C8K(H8KA,H8KB), C18K(H18A,
 H18B), C17K(H17A,H17B), C9K(H9KA,H9KB), C12K(H12A,H12B), C15K(H15A,H15B),
 C16K(H16A,H16B), C1K(H1KA,H1KB), C7K(H7KA,H7KB), C2K(H2KA,H2KB), C10K(H10E,
 H10F), C5K(H5KA,H5KB), C13K(H13A,H13B), C6K(H6KA,H6KB), C11K(H11N,H11O),
 C14K(H14A,H14B), C3K(H3KA,H3KB), C4K(H4KA,H4KB)
2.b Aromatic/amide H refined with riding coordinates:
 N101(H101), N102(H102), N202(H202), N201(H201), N301(H301), C109(H109),
 C107(H107), C105(H105), C307(H307), C209(H209), C309(H309), C207(H207),
 C205(H205), C305(H305)
2.c Idealised Me refined as rotating group:
 C315(H31E,H31F,H31G), C115(H11E,H11F,H11G), C314(H31H,H31I,H31J), C316(H31K,
 H31L,H31M), C116(H11H,H11I,H11J), C114(H11K,H11L,H11M), C216(H21E,H21F,H21G),
 C214(H21H,H21I,H21J), C215(H21K,H21L,H21M)
;
_shelx_shelxl_version_number 2016/6
_olex2_submission_special_instructions 'No special instructions were received'

loop_
_space_group_symop_operation_xyz
'x, y, z'
'-x, y, -z+1/2'
'x+1/2, y+1/2, z'
'-x+1/2, y+1/2, -z+1/2'
'-x, -y, -z'
'x, -y, z-1/2'
'-x+1/2, -y+1/2, -z'
'x+1/2, -y+1/2, z-1/2'

loop_
_atom_site_label
_atom_site_type_symbol
_atom_site_fract_x
_atom_site_fract_y
_atom_site_fract_z
_atom_site_U_iso_or_equiv
_atom_site_adp_type
_atom_site_occupancy
_atom_site_site_symmetry_order
_atom_site_calc_flag
_atom_site_refinement_flags_posn
K1 K 0.49916(2) 0.16895(2) 0.40606(2) 0.03059(9) Uani 1 1 d .
O302 O 0.23782(3) 0.17175(5) 0.21151(5) 0.0232(2) Uani 1 1 d .
O102 O 0.34290(3) 0.08185(5) 0.14751(5) 0.0266(2) Uani 1 1 d .
O101 O 0.24170(3) 0.03187(5) 0.29557(5) 0.0252(2) Uani 1 1 d .
O202 O 0.12293(3) 0.05902(6) 0.02359(5) 0.0286(2) Uani 1 1 d .
O3K O 0.42267(3) 0.22737(6) 0.33372(6) 0.0350(3) Uani 1 1 d .
O201 O 0.14060(4) 0.14535(7) 0.34448(6) 0.0393(3) Uani 1 1 d .
O6K O 0.54914(4) 0.21524(6) 0.53839(7) 0.0398(3) Uani 1 1 d .
O301 O 0.36699(4) 0.12705(7) 0.51503(6) 0.0437(3) Uani 1 1 d .
O4K O 0.49011(4) 0.29471(6) 0.34182(7) 0.0440(3) Uani 1 1 d .
O5K O 0.48779(4) 0.12408(8) 0.51717(6) 0.0477(3) Uani 1 1 d .
O1K O 0.48643(4) 0.04578(7) 0.33741(8) 0.0500(4) Uani 1 1 d .
O2K O 0.56072(4) 0.11263(8) 0.38384(8) 0.0536(4) Uani 1 1 d .
N2 N 0.23228(3) 0.20690(6) 0.06993(6) 0.0189(2) Uani 1 1 d .
N101 N 0.24006(4) -0.07820(6) 0.30860(6) 0.0225(3) Uani 1 1 d .
H101 H 0.247434 -0.117253 0.301429 0.027 Uiso 1 1 calc R
N302 N 0.23968(4) 0.28491(6) 0.19653(6) 0.0216(2) Uani 1 1 d .
N102 N 0.30284(4) 0.14090(6) 0.17734(6) 0.0209(2) Uani 1 1 d .
H102 H 0.290154 0.141949 0.201585 0.025 Uiso 1 1 calc R
N202 N 0.18403(4) 0.10062(6) 0.09912(6) 0.0224(3) Uani 1 1 d .
H202 H 0.199605 0.115106 0.140498 0.027 Uiso 1 1 calc R
N201 N 0.19840(4) 0.10963(6) 0.34760(7) 0.0276(3) Uani 1 1 d .
H201 H 0.210727 0.098275 0.324332 0.033 Uiso 1 1 calc R
N1 N 0.25520(5) 0.00424(6) 0.44082(7) 0.0294(3) Uani 1 1 d .
N301 N 0.32125(5) 0.06561(7) 0.42861(7) 0.0328(3) Uani 1 1 d .
H301 H 0.305444 0.062688 0.384588 0.039 Uiso 1 1 calc R
N1K N 0.42573(5) 0.08966(8) 0.37711(7) 0.0411(4) Uani 1 1 d .
N2K N 0.57284(5) 0.24874(9) 0.43491(9) 0.0445(4) Uani 1 1 d .
C104 C 0.27480(4) -0.03292(7) 0.24970(7) 0.0196(3) Uani 1 1 d .
C108 C 0.30748(4) 0.02298(7) 0.19479(7) 0.0199(3) Uani 1 1 d .
C208 C 0.12998(5) 0.09133(7) 0.13005(8) 0.0231(3) Uani 1 1 d .
C112 C 0.27161(4) 0.20280(7) 0.07201(7) 0.0209(3) Uani 1 1 d .
H11A H 0.275236 0.241545 0.048750 0.025 Uiso 1 1 calc R
H11B H 0.272492 0.162795 0.047621 0.025 Uiso 1 1 calc R
C212 C 0.20075(4) 0.16354(7) 0.02193(7) 0.0206(3) Uani 1 1 d .
H21A H 0.204998 0.157105 -0.017821 0.025 Uiso 1 1 calc R
H21B H 0.174058 0.185044 0.006013 0.025 Uiso 1 1 calc R
C310 C 0.25163(4) 0.23001(7) 0.23078(7) 0.0200(3) Uani 1 1 d .
C311 C 0.20538(4) 0.28022(7) 0.12834(7) 0.0220(3) Uani 1 1 d .
H31A H 0.188418 0.320209 0.118643 0.026 Uiso 1 1 calc R
H31B H 0.188522 0.241771 0.125883 0.026 Uiso 1 1 calc R
C109 C 0.28479(4) 0.02524(7) 0.22842(7) 0.0198(3) Uani 1 1 d .
H109 H 0.276077 0.066391 0.236936 0.024 Uiso 1 1 calc R
C107 C 0.31967(4) -0.03762(7) 0.18154(7) 0.0218(3) Uani 1 1 d .
H107 H 0.335437 -0.038637 0.158840 0.026 Uiso 1 1 calc R
C103 C 0.25074(4) -0.02441(7) 0.28651(7) 0.0210(3) Uani 1 1 d .
C105 C 0.28684(4) -0.09320(7) 0.23561(7) 0.0216(3) Uani 1 1 d .
H105 H 0.279699 -0.132756 0.249878 0.026 Uiso 1 1 calc R
C110 C 0.31923(4) 0.08410(7) 0.17108(7) 0.0206(3) Uani 1 1 d .
C106 C 0.30932(4) -0.09656(7) 0.20072(7) 0.0224(3) Uani 1 1 d .
C307 C 0.30569(4) 0.29452(7) 0.33071(7) 0.0234(3) Uani 1 1 d .
H307 H 0.299216 0.332489 0.302781 0.028 Uiso 1 1 calc R
C211 C 0.20000(4) 0.09651(7) 0.05169(7) 0.0219(3) Uani 1 1 d .
H21C H 0.183025 0.065915 0.014582 0.026 Uiso 1 1 calc R
H21D H 0.227866 0.078422 0.075253 0.026 Uiso 1 1 calc R
C111 C 0.30595(4) 0.20039(7) 0.14440(7) 0.0220(3) Uani 1 1 d .
H11C H 0.332329 0.201143 0.144515 0.026 Uiso 1 1 calc R
H11D H 0.304573 0.239485 0.169510 0.026 Uiso 1 1 calc R
C210 C 0.14565(4) 0.08243(7) 0.08011(7) 0.0226(3) Uani 1 1 d .
C306 C 0.33508(5) 0.29918(8) 0.39874(8) 0.0252(3) Uani 1 1 d .
C308 C 0.28564(4) 0.23546(7) 0.30280(7) 0.0216(3) Uani 1 1 d .
C113 C 0.32081(5) -0.16348(8) 0.18429(8) 0.0279(3) Uani 1 1 d .
C209 C 0.15434(5) 0.10466(7) 0.19894(8) 0.0238(3) Uani 1 1 d .
H209 H 0.182886 0.108839 0.217568 0.029 Uiso 1 1 calc R
C309 C 0.29579(5) 0.17952(7) 0.34314(7) 0.0243(3) Uani 1 1 d .
H309 H 0.282232 0.139106 0.324681 0.029 Uiso 1 1 calc R
C204 C 0.13607(5) 0.11173(7) 0.23996(8) 0.0260(3) Uani 1 1 d .
C304 C 0.32583(5) 0.18252(8) 0.41069(8) 0.0266(3) Uani 1 1 d .
C312 C 0.21906(5) 0.27305(7) 0.07491(7) 0.0224(3) Uani 1 1 d .
H31C H 0.196347 0.285690 0.030356 0.027 Uiso 1 1 calc R
H31D H 0.241657 0.304081 0.085565 0.027 Uiso 1 1 calc R
C203 C 0.15863(5) 0.12397(7) 0.31481(8) 0.0280(3) Uani 1 1 d .
C201 C 0.22626(6) 0.04411(8) 0.45184(8) 0.0323(4) Uani 1 1 d .
H20A H 0.235867 0.048092 0.501032 0.039 Uiso 1 1 calc R
H20B H 0.199596 0.021719 0.431137 0.039 Uiso 1 1 calc R
C313 C 0.35381(5) 0.36630(8) 0.42807(8) 0.0297(3) Uani 1 1 d .
C207 C 0.08831(5) 0.08501(7) 0.10369(8) 0.0265(3) Uani 1 1 d .
H207 H 0.072301 0.073921 0.057267 0.032 Uiso 1 1 calc R
C202 C 0.22140(6) 0.11264(8) 0.42126(8) 0.0303(3) Uani 1 1 d .
H20C H 0.207172 0.141529 0.438533 0.036 Uiso 1 1 calc R
H20D H 0.248483 0.131803 0.435090 0.036 Uiso 1 1 calc R
C205 C 0.09385(5) 0.10763(8) 0.21136(9) 0.0301(3) Uani 1 1 d .
H205 H 0.081735 0.114087 0.239521 0.036 Uiso 1 1 calc R
C305 C 0.34480(5) 0.24246(8) 0.43789(8) 0.0280(3) Uani 1 1 d .
H305 H 0.364805 0.244511 0.484191 0.034 Uiso 1 1 calc R
C206 C 0.06909(5) 0.09440(8) 0.14304(9) 0.0296(3) Uani 1 1 d .
C102 C 0.21647(5) -0.07336(8) 0.34428(8) 0.0274(3) Uani 1 1 d .
H10A H 0.200315 -0.114123 0.336101 0.033 Uiso 1 1 calc R
H10B H 0.197258 -0.036129 0.325186 0.033 Uiso 1 1 calc R
C303 C 0.33957(5) 0.12321(9) 0.45598(8) 0.0311(3) Uani 1 1 d .
C101 C 0.24215(6) -0.06326(8) 0.42063(8) 0.0340(4) Uani 1 1 d .
H10C H 0.226286 -0.077893 0.442870 0.041 Uiso 1 1 calc R
H10D H 0.266469 -0.091690 0.437346 0.041 Uiso 1 1 calc R
C213 C 0.02300(5) 0.08708(9) 0.11159(10) 0.0382(4) Uani 1 1 d .
C302 C 0.32732(6) 0.00810(9) 0.47112(9) 0.0385(4) Uani 1 1 d .
H30A H 0.355132 0.008667 0.509914 0.046 Uiso 1 1 calc R
H30B H 0.324143 -0.032516 0.444708 0.046 Uiso 1 1 calc R
C315 C 0.32067(6) 0.41117(9) 0.42631(10) 0.0412(4) Uani 1 1 d .
H31E H 0.299924 0.418388 0.379244 0.062 Uiso 1 1 calc GR
H31F H 0.332562 0.453522 0.447324 0.062 Uiso 1 1 calc GR
H31G H 0.308261 0.390396 0.451231 0.062 Uiso 1 1 calc GR
C301 C 0.29659(6) 0.00842(9) 0.49684(8) 0.0367(4) Uani 1 1 d .
H30C H 0.301829 -0.029377 0.527730 0.044 Uiso 1 1 calc R
H30D H 0.299659 0.049362 0.522744 0.044 Uiso 1 1 calc R
C8K C 0.38942(5) 0.18314(10) 0.29988(9) 0.0381(4) Uani 1 1 d .
H8KA H 0.391408 0.160819 0.262476 0.046 Uiso 1 1 calc R
H8KB H 0.363570 0.207905 0.280385 0.046 Uiso 1 1 calc R
C18K C 0.58924(6) 0.27688(10) 0.50334(10) 0.0449(5) Uani 1 1 d .
H18A H 0.573043 0.316277 0.500788 0.054 Uiso 1 1 calc R
H18B H 0.617349 0.291767 0.518146 0.054 Uiso 1 1 calc R
C115 C 0.28250(6) -0.19938(10) 0.13339(11) 0.0494(5) Uani 1 1 d .
H11E H 0.268734 -0.173190 0.091888 0.074 Uiso 1 1 calc GR
H11F H 0.264332 -0.205570 0.152862 0.074 Uiso 1 1 calc GR
H11G H 0.289876 -0.242410 0.122787 0.074 Uiso 1 1 calc GR
C17K C 0.58972(5) 0.23188(11) 0.55594(11) 0.0464(5) Uani 1 1 d .
H17A H 0.605207 0.191503 0.558682 0.056 Uiso 1 1 calc R
H17B H 0.603001 0.253823 0.600666 0.056 Uiso 1 1 calc R
C9K C 0.41860(6) 0.28209(10) 0.29197(10) 0.0439(5) Uani 1 1 d .
H9KA H 0.392916 0.305489 0.279957 0.053 Uiso 1 1 calc R
H9KB H 0.417903 0.266901 0.249635 0.053 Uiso 1 1 calc R
C12K C 0.56170(7) 0.30126(13) 0.38448(14) 0.0597(6) Uani 1 1 d .
H12A H 0.557742 0.281675 0.341464 0.072 Uiso 1 1 calc R
H12B H 0.584570 0.332690 0.399965 0.072 Uiso 1 1 calc R
C15K C 0.50404(6) 0.16917(12) 0.57241(10) 0.0494(5) Uani 1 1 d .
H15A H 0.501877 0.150385 0.611143 0.059 Uiso 1 1 calc R
H15B H 0.488500 0.210870 0.558971 0.059 Uiso 1 1 calc R
C314 C 0.38691(6) 0.36118(10) 0.50204(10) 0.0446(5) Uani 1 1 d .
H31H H 0.375035 0.344909 0.529660 0.067 Uiso 1 1 calc GR
H31I H 0.398868 0.404726 0.518320 0.067 Uiso 1 1 calc GR
H31J H 0.408004 0.330621 0.505461 0.067 Uiso 1 1 calc GR
C316 C 0.37221(7) 0.39635(10) 0.38708(11) 0.0488(5) Uani 1 1 d .
H31K H 0.392487 0.366164 0.386808 0.073 Uiso 1 1 calc GR
H31L H 0.385186 0.438327 0.407475 0.073 Uiso 1 1 calc GR
H31M H 0.350823 0.403933 0.340546 0.073 Uiso 1 1 calc GR
C16K C 0.54712(6) 0.18210(11) 0.59237(10) 0.0467(5) Uani 1 1 d .
H16A H 0.559553 0.209662 0.633686 0.056 Uiso 1 1 calc R
H16B H 0.562230 0.140049 0.602271 0.056 Uiso 1 1 calc R
C1K C 0.42018(7) 0.03803(10) 0.32794(11) 0.0504(5) Uani 1 1 d .
H1KA H 0.409067 0.058172 0.282469 0.061 Uiso 1 1 calc R
H1KB H 0.399977 0.005959 0.326655 0.061 Uiso 1 1 calc R
C7K C 0.39012(5) 0.13309(11) 0.34924(9) 0.0436(5) Uani 1 1 d .
H7KA H 0.389176 0.156371 0.387097 0.052 Uiso 1 1 calc R
H7KB H 0.365396 0.105644 0.326497 0.052 Uiso 1 1 calc R
C116 C 0.34932(8) -0.15778(10) 0.15406(14) 0.0596(7) Uani 1 1 d .
H11H H 0.357454 -0.201906 0.147560 0.089 Uiso 1 1 calc GR
H11I H 0.373435 -0.132626 0.184838 0.089 Uiso 1 1 calc GR
H11J H 0.335406 -0.135145 0.110338 0.089 Uiso 1 1 calc GR
C114 C 0.34163(7) -0.20499(10) 0.24897(10) 0.0481(5) Uani 1 1 d .
H11K H 0.322265 -0.214491 0.265395 0.072 Uiso 1 1 calc GR
H11L H 0.364751 -0.180595 0.283682 0.072 Uiso 1 1 calc GR
H11M H 0.351166 -0.246423 0.239179 0.072 Uiso 1 1 calc GR
C2K C 0.45856(8) 0.00181(11) 0.34325(12) 0.0593(6) Uani 1 1 d .
H2KA H 0.470895 -0.016424 0.389676 0.071 Uiso 1 1 calc R
H2KB H 0.452282 -0.035284 0.311210 0.071 Uiso 1 1 calc R
C10K C 0.45367(7) 0.32759(10) 0.32897(11) 0.0470(5) Uani 1 1 d .
H10E H 0.450129 0.367526 0.301457 0.056 Uiso 1 1 calc R
H10F H 0.455065 0.341286 0.372249 0.056 Uiso 1 1 calc R
C5K C 0.58547(7) 0.15865(13) 0.37254(14) 0.0648(7) Uani 1 1 d .
H5KA H 0.569052 0.182757 0.329710 0.078 Uiso 1 1 calc R
H5KB H 0.607566 0.135318 0.369150 0.078 Uiso 1 1 calc R
C216 C 0.00198(6) 0.12094(13) 0.04169(12) 0.0590(6) Uani 1 1 d .
H21E H 0.010334 0.099427 0.011364 0.089 Uiso 1 1 calc GR
H21F H 0.009766 0.167503 0.046722 0.089 Uiso 1 1 calc GR
H21G H -0.027497 0.117405 0.022598 0.089 Uiso 1 1 calc GR
C13K C 0.43057(7) 0.06140(13) 0.44100(10) 0.0579(6) Uani 1 1 d .
H13A H 0.449523 0.023658 0.454045 0.069 Uiso 1 1 calc R
H13B H 0.404025 0.044539 0.433570 0.069 Uiso 1 1 calc R
C6K C 0.60297(6) 0.20612(13) 0.43108(14) 0.0603(7) Uani 1 1 d .
H6KA H 0.617089 0.180748 0.473711 0.072 Uiso 1 1 calc R
H6KB H 0.623417 0.233976 0.427284 0.072 Uiso 1 1 calc R
C11K C 0.52391(7) 0.33884(11) 0.37089(13) 0.0574(6) Uani 1 1 d .
H11N H 0.526767 0.357352 0.413645 0.069 Uiso 1 1 calc R
H11O H 0.519634 0.375686 0.339361 0.069 Uiso 1 1 calc R
C214 C 0.00655(7) 0.11959(15) 0.15408(14) 0.0669(7) Uani 1 1 d .
H21H H -0.023127 0.117064 0.130298 0.100 Uiso 1 1 calc GR
H21I H 0.014977 0.165858 0.161735 0.100 Uiso 1 1 calc GR
H21J H 0.017167 0.096854 0.197680 0.100 Uiso 1 1 calc GR
C14K C 0.44643(7) 0.11067(14) 0.49846(10) 0.0590(7) Uani 1 1 d .
H14A H 0.430282 0.151719 0.483814 0.071 Uiso 1 1 calc R
H14B H 0.444428 0.092363 0.537507 0.071 Uiso 1 1 calc R
C3K C 0.52351(9) 0.01340(13) 0.35201(18) 0.0871(10) Uani 1 1 d .
H3KA H 0.517669 -0.026557 0.323641 0.105 Uiso 1 1 calc R
H3KB H 0.537786 -0.000244 0.400102 0.105 Uiso 1 1 calc R
C215 C 0.01244(7) 0.01434(11) 0.10184(15) 0.0634(7) Uani 1 1 d .
H21K H 0.023209 -0.005517 0.074037 0.095 Uiso 1 1 calc GR
H21L H -0.017096 0.009100 0.079162 0.095 Uiso 1 1 calc GR
H21M H 0.024384 -0.007534 0.146024 0.095 Uiso 1 1 calc GR
C4K C 0.54990(8) 0.05934(14) 0.33795(16) 0.0808(10) Uani 1 1 d .
H4KA H 0.574542 0.036046 0.343895 0.097 Uiso 1 1 calc R
H4KB H 0.535027 0.075679 0.290816 0.097 Uiso 1 1 calc R

loop_
_atom_site_aniso_label
_atom_site_aniso_U_11
_atom_site_aniso_U_22
_atom_site_aniso_U_33
_atom_site_aniso_U_23
_atom_site_aniso_U_13
_atom_site_aniso_U_12
K1 0.02319(16) 0.03437(18) 0.03070(18) -0.00210(14) 0.01007(14) -0.00166(13)
O302 0.0296(5) 0.0212(5) 0.0181(5) -0.0026(4) 0.0110(4) -0.0046(4)
O102 0.0288(6) 0.0295(5) 0.0282(6) 0.0013(4) 0.0190(5) -0.0043(4)
O101 0.0364(6) 0.0204(5) 0.0275(6) 0.0011(4) 0.0224(5) 0.0001(4)
O202 0.0231(5) 0.0384(6) 0.0213(5) -0.0046(5) 0.0083(4) -0.0033(5)
O3K 0.0273(6) 0.0466(7) 0.0249(6) 0.0004(5) 0.0074(5) 0.0009(5)
O201 0.0451(7) 0.0495(7) 0.0360(7) -0.0060(6) 0.0296(6) 0.0009(6)
O6K 0.0248(6) 0.0492(8) 0.0399(7) -0.0054(6) 0.0109(5) -0.0048(5)
O301 0.0473(8) 0.0512(8) 0.0204(6) 0.0073(5) 0.0064(5) -0.0076(6)
O4K 0.0505(8) 0.0362(7) 0.0543(8) -0.0017(6) 0.0324(7) -0.0052(6)
O5K 0.0398(7) 0.0659(9) 0.0265(6) 0.0009(6) 0.0070(6) -0.0131(7)
O1K 0.0482(8) 0.0357(7) 0.0564(9) -0.0093(6) 0.0173(7) -0.0018(6)
O2K 0.0365(7) 0.0626(9) 0.0582(9) -0.0308(8) 0.0200(7) -0.0009(7)
N2 0.0197(6) 0.0209(6) 0.0174(6) -0.0016(4) 0.0099(5) -0.0009(4)
N101 0.0319(7) 0.0194(6) 0.0252(6) 0.0010(5) 0.0209(6) -0.0008(5)
N302 0.0267(6) 0.0214(6) 0.0188(6) -0.0032(4) 0.0126(5) -0.0009(5)
N102 0.0220(6) 0.0247(6) 0.0176(6) 0.0056(5) 0.0108(5) -0.0005(5)
N202 0.0235(6) 0.0276(6) 0.0180(6) -0.0035(5) 0.0114(5) -0.0046(5)
N201 0.0372(7) 0.0289(7) 0.0237(7) -0.0024(5) 0.0203(6) -0.0015(6)
N1 0.0474(8) 0.0236(6) 0.0235(6) 0.0000(5) 0.0221(6) -0.0013(6)
N301 0.0409(8) 0.0321(7) 0.0226(7) 0.0061(5) 0.0130(6) -0.0020(6)
N1K 0.0372(8) 0.0499(9) 0.0263(7) 0.0034(7) 0.0072(6) -0.0155(7)
N2K 0.0331(8) 0.0538(10) 0.0544(10) -0.0151(8) 0.0272(8) -0.0094(7)
C104 0.0217(7) 0.0224(6) 0.0154(6) 0.0007(5) 0.0094(5) -0.0007(5)
C108 0.0190(6) 0.0227(7) 0.0162(6) 0.0031(5) 0.0069(5) -0.0018(5)
C208 0.0245(7) 0.0218(7) 0.0269(7) 0.0004(6) 0.0154(6) 0.0000(5)
C112 0.0216(7) 0.0252(7) 0.0165(6) 0.0037(5) 0.0095(5) 0.0003(5)
C212 0.0204(6) 0.0252(7) 0.0157(6) -0.0017(5) 0.0081(5) -0.0005(5)
C310 0.0228(7) 0.0228(6) 0.0176(6) -0.0030(5) 0.0123(6) -0.0024(5)
C311 0.0258(7) 0.0222(7) 0.0188(7) 0.0001(5) 0.0113(6) 0.0017(5)
C109 0.0220(7) 0.0223(7) 0.0152(6) 0.0006(5) 0.0090(5) -0.0010(5)
C107 0.0208(7) 0.0299(7) 0.0177(7) 0.0026(5) 0.0116(6) 0.0004(6)
C103 0.0241(7) 0.0223(7) 0.0176(6) 0.0005(5) 0.0108(6) -0.0015(5)
C105 0.0262(7) 0.0214(7) 0.0201(7) 0.0028(5) 0.0135(6) -0.0006(5)
C110 0.0180(6) 0.0275(7) 0.0145(6) 0.0017(5) 0.0063(5) -0.0032(5)
C106 0.0241(7) 0.0240(7) 0.0207(7) 0.0026(5) 0.0122(6) 0.0019(5)
C307 0.0262(7) 0.0245(7) 0.0219(7) -0.0023(6) 0.0134(6) -0.0008(6)
C211 0.0236(7) 0.0240(7) 0.0204(7) -0.0027(5) 0.0124(6) -0.0015(5)
C111 0.0217(7) 0.0239(7) 0.0191(7) 0.0047(5) 0.0087(6) -0.0035(5)
C210 0.0244(7) 0.0213(7) 0.0229(7) 0.0008(5) 0.0120(6) 0.0003(5)
C306 0.0234(7) 0.0280(7) 0.0251(7) -0.0077(6) 0.0125(6) -0.0042(6)
C308 0.0238(7) 0.0259(7) 0.0173(6) -0.0020(5) 0.0116(6) -0.0025(5)
C113 0.0367(9) 0.0263(7) 0.0306(8) 0.0039(6) 0.0240(7) 0.0047(6)
C209 0.0259(7) 0.0233(7) 0.0264(7) -0.0009(6) 0.0159(6) -0.0023(6)
C309 0.0285(7) 0.0249(7) 0.0201(7) -0.0026(5) 0.0122(6) -0.0050(6)
C204 0.0314(8) 0.0235(7) 0.0290(8) 0.0004(6) 0.0193(7) -0.0003(6)
C304 0.0309(8) 0.0315(8) 0.0185(7) 0.0005(6) 0.0127(6) -0.0030(6)
C312 0.0280(7) 0.0215(7) 0.0177(7) 0.0008(5) 0.0109(6) 0.0008(5)
C203 0.0385(9) 0.0238(7) 0.0318(8) -0.0017(6) 0.0250(7) -0.0036(6)
C201 0.0511(10) 0.0299(8) 0.0251(8) -0.0006(6) 0.0255(8) -0.0026(7)
C313 0.0266(8) 0.0294(8) 0.0312(8) -0.0105(6) 0.0123(7) -0.0057(6)
C207 0.0263(7) 0.0257(7) 0.0279(8) -0.0013(6) 0.0133(6) -0.0028(6)
C202 0.0447(10) 0.0265(8) 0.0238(8) -0.0037(6) 0.0198(7) 0.0000(7)
C205 0.0339(9) 0.0292(8) 0.0387(9) -0.0028(7) 0.0266(8) -0.0030(6)
C305 0.0275(8) 0.0356(8) 0.0192(7) -0.0048(6) 0.0099(6) -0.0033(6)
C206 0.0270(8) 0.0278(8) 0.0386(9) 0.0005(7) 0.0195(7) -0.0017(6)
C102 0.0405(9) 0.0226(7) 0.0324(8) -0.0014(6) 0.0282(7) -0.0035(6)
C303 0.0330(8) 0.0381(9) 0.0219(8) 0.0033(6) 0.0130(7) -0.0035(7)
C101 0.0606(12) 0.0240(7) 0.0310(9) 0.0006(6) 0.0328(9) -0.0042(7)
C213 0.0263(8) 0.0456(10) 0.0498(11) -0.0046(8) 0.0240(8) -0.0050(7)
C302 0.0472(11) 0.0344(9) 0.0308(9) 0.0114(7) 0.0162(8) 0.0019(8)
C315 0.0350(9) 0.0347(9) 0.0498(11) -0.0185(8) 0.0170(9) -0.0044(7)
C301 0.0545(11) 0.0332(9) 0.0234(8) 0.0066(7) 0.0194(8) -0.0004(8)
C8K 0.0228(8) 0.0565(11) 0.0261(8) -0.0040(8) 0.0047(7) -0.0005(7)
C18K 0.0307(9) 0.0508(11) 0.0542(12) -0.0240(9) 0.0212(9) -0.0142(8)
C115 0.0529(12) 0.0410(10) 0.0520(12) -0.0194(9) 0.0234(10) 0.0020(9)
C17K 0.0253(9) 0.0559(12) 0.0490(12) -0.0151(10) 0.0106(8) -0.0081(8)
C9K 0.0485(11) 0.0429(10) 0.0343(10) 0.0053(8) 0.0151(9) 0.0144(9)
C12K 0.0519(13) 0.0701(15) 0.0742(16) -0.0075(13) 0.0439(13) -0.0202(12)
C15K 0.0445(11) 0.0666(14) 0.0301(9) 0.0009(9) 0.0123(8) -0.0088(10)
C314 0.0378(10) 0.0415(10) 0.0406(10) -0.0148(8) 0.0075(8) -0.0099(8)
C316 0.0593(13) 0.0437(11) 0.0547(13) -0.0188(9) 0.0363(11) -0.0265(10)
C16K 0.0388(10) 0.0596(13) 0.0300(9) -0.0010(9) 0.0070(8) -0.0059(9)
C1K 0.0493(12) 0.0464(11) 0.0402(11) -0.0019(9) 0.0090(9) -0.0208(9)
C7K 0.0257(8) 0.0724(14) 0.0292(9) -0.0048(9) 0.0104(7) -0.0151(9)
C116 0.0885(17) 0.0367(10) 0.0990(19) 0.0077(11) 0.0814(17) 0.0121(11)
C114 0.0643(13) 0.0383(10) 0.0418(11) 0.0085(8) 0.0257(10) 0.0235(9)
C2K 0.0704(16) 0.0359(11) 0.0544(13) -0.0041(9) 0.0160(12) -0.0138(10)
C10K 0.0569(13) 0.0340(10) 0.0475(11) 0.0030(8) 0.0229(10) 0.0080(9)
C5K 0.0387(11) 0.0809(17) 0.0877(18) -0.0405(14) 0.0406(12) -0.0126(11)
C216 0.0297(10) 0.0784(16) 0.0644(15) 0.0161(12) 0.0188(10) 0.0039(10)
C13K 0.0547(13) 0.0739(15) 0.0340(10) 0.0086(10) 0.0123(10) -0.0315(11)
C6K 0.0311(10) 0.0775(16) 0.0791(16) -0.0372(13) 0.0318(11) -0.0146(10)
C11K 0.0638(15) 0.0429(12) 0.0690(15) 0.0036(11) 0.0347(13) -0.0147(10)
C214 0.0333(11) 0.101(2) 0.0726(16) -0.0218(15) 0.0308(11) 0.0004(12)
C14K 0.0475(12) 0.0969(18) 0.0254(9) 0.0061(10) 0.0117(9) -0.0257(12)
C3K 0.0687(18) 0.0498(14) 0.120(3) -0.0373(16) 0.0266(18) 0.0102(13)
C215 0.0417(12) 0.0505(13) 0.098(2) -0.0021(13) 0.0330(13) -0.0165(10)
C4K 0.0501(14) 0.0825(19) 0.102(2) -0.0601(17) 0.0300(14) -0.0049(13)

loop_
_atom_type_symbol
_atom_type_description
_atom_type_scat_dispersion_real
_atom_type_scat_dispersion_imag
_atom_type_scat_source
C C 0.0033 0.0016 'International Tables Vol C Tables 4.2.6.8 and 6.1.1.4'
H H 0.0000 0.0000 'International Tables Vol C Tables 4.2.6.8 and 6.1.1.4'
K K 0.2009 0.2494 'International Tables Vol C Tables 4.2.6.8 and 6.1.1.4'
N N 0.0061 0.0033 'International Tables Vol C Tables 4.2.6.8 and 6.1.1.4'
O O 0.0106 0.0060 'International Tables Vol C Tables 4.2.6.8 and 6.1.1.4'

loop_
_geom_angle_atom_site_label_1
_geom_angle_atom_site_label_2
_geom_angle_atom_site_label_3
_geom_angle
O3K K1 O6K 116.91(4)
O3K K1 O4K 59.30(4)
O3K K1 O5K 95.82(4)
O3K K1 O1K 101.37(4)
O3K K1 O2K 140.02(4)
O3K K1 N1K 61.15(4)
O3K K1 N2K 118.75(5)
O6K K1 O4K 95.39(4)
O6K K1 O5K 59.18(4)
O6K K1 O1K 135.94(4)
O6K K1 O2K 97.74(4)
O6K K1 N1K 119.31(4)
O6K K1 N2K 60.77(4)
O4K K1 O5K 133.41(4)
O4K K1 N1K 119.69(4)
O4K K1 N2K 60.21(5)
O5K K1 N1K 60.84(4)
O5K K1 N2K 119.25(4)
O1K K1 O4K 123.84(4)
O1K K1 O5K 97.87(5)
O1K K1 N1K 60.78(5)
O1K K1 N2K 119.23(5)
O2K K1 O4K 100.37(5)
O2K K1 O5K 119.95(5)
O2K K1 O1K 59.34(4)
O2K K1 N1K 119.43(5)
O2K K1 N2K 60.60(4)
N1K K1 N2K 179.89(6)
C8K O3K K1 115.86(10)
C9K O3K K1 118.25(11)
C9K O3K C8K 110.55(13)
C17K O6K K1 117.17(11)
C17K O6K C16K 111.37(15)
C16K O6K K1 117.68(10)
C10K O4K K1 112.94(11)
C10K O4K C11K 110.84(16)
C11K O4K K1 117.46(12)
C15K O5K K1 112.02(11)
C15K O5K C14K 109.33(17)
C14K O5K K1 113.40(10)
C2K O1K K1 115.93(13)
C3K O1K K1 112.71(13)
C3K O1K C2K 111.58(19)
C5K O2K K1 115.14(12)
C4K O2K K1 117.69(13)
C4K O2K C5K 110.81(19)
C212 N2 C112 116.16(11)
C312 N2 C112 115.35(11)
C312 N2 C212 115.42(11)
C103 N101 C102 121.30(12)
C310 N302 C311 116.46(12)
C110 N102 C111 120.46(12)
C210 N202 C211 120.43(12)
C203 N201 C202 120.86(13)
C101 N1 C201 113.99(14)
C101 N1 C301 112.62(14)
C301 N1 C201 112.94(13)
C303 N301 C302 120.69(14)
C1K N1K K1 109.46(12)
C1K N1K C7K 109.65(15)
C1K N1K C13K 111.36(17)
C7K N1K K1 109.08(11)
C7K N1K C13K 108.17(17)
C13K N1K K1 109.09(11)
C18K N2K K1 108.46(11)
C12K N2K K1 109.53(12)
C12K N2K C18K 110.44(17)
C6K N2K K1 109.17(12)
C6K N2K C18K 110.11(16)
C6K N2K C12K 109.13(18)
C109 C104 C103 115.19(12)
C109 C104 C105 119.79(13)
C105 C104 C103 125.03(12)
C109 C108 C107 119.81(13)
C109 C108 C110 122.04(13)
C107 C108 C110 118.14(13)
C209 C208 C210 124.60(13)
C207 C208 C210 115.63(13)
C207 C208 C209 119.77(14)
N2 C112 C111 111.29(12)
N2 C212 C211 113.19(11)
O302 C310 N302 128.24(13)
O302 C310 C308 115.32(12)
N302 C310 C308 116.43(12)
N302 C311 C312 112.01(12)
C108 C109 C104 119.86(13)
C106 C107 C108 121.62(13)
O101 C103 N101 122.53(13)
O101 C103 C104 118.89(12)
N101 C103 C104 118.58(12)
C104 C105 C106 121.19(13)
O102 C110 N102 122.42(13)
O102 C110 C108 121.18(13)
N102 C110 C108 116.39(12)
C107 C106 C105 117.70(13)
C107 C106 C113 122.59(13)
C105 C106 C113 119.70(13)
C308 C307 C306 121.63(14)
N202 C211 C212 111.84(12)
N102 C111 C112 109.88(11)
O202 C210 N202 122.62(14)
O202 C210 C208 119.25(13)
N202 C210 C208 118.13(13)
C307 C306 C313 119.45(14)
C305 C306 C307 117.95(14)
C305 C306 C313 122.54(14)
C307 C308 C310 122.83(13)
C309 C308 C310 117.86(13)
C309 C308 C307 119.25(13)
C106 C113 C115 109.43(14)
C106 C113 C114 109.55(13)
C115 C113 C114 108.57(16)
C116 C113 C106 112.46(13)
C116 C113 C115 108.20(17)
C116 C113 C114 108.55(16)
C204 C209 C208 119.03(14)
C308 C309 C304 120.15(14)
C209 C204 C203 124.56(14)
C209 C204 C205 119.80(15)
C205 C204 C203 115.64(14)
C309 C304 C305 119.55(14)
C309 C304 C303 122.74(14)
C305 C304 C303 117.70(14)
N2 C312 C311 113.91(12)
O201 C203 N201 122.16(15)
O201 C203 C204 120.28(15)
N201 C203 C204 117.54(13)
N1 C201 C202 111.41(13)
C306 C313 C314 112.00(14)
C315 C313 C306 108.62(13)
C315 C313 C314 107.21(15)
C316 C313 C306 110.13(13)
C316 C313 C315 110.27(16)
C316 C313 C314 108.57(15)
C208 C207 C206 122.35(15)
N201 C202 C201 110.66(13)
C206 C205 C204 122.07(15)
C306 C305 C304 121.42(14)
C207 C206 C213 120.41(15)
C205 C206 C207 116.88(15)
C205 C206 C213 122.65(15)
N101 C102 C101 113.94(14)
O301 C303 N301 121.85(16)
O301 C303 C304 121.27(15)
N301 C303 C304 116.86(14)
N1 C101 C102 114.51(13)
C206 C213 C216 109.95(15)
C214 C213 C206 112.21(16)
C214 C213 C216 106.56(19)
C214 C213 C215 110.95(19)
C215 C213 C206 108.70(16)
C215 C213 C216 108.39(19)
N301 C302 C301 109.78(15)
N1 C301 C302 111.06(14)
O3K C8K C7K 109.35(14)
N2K C18K C17K 115.67(17)
O6K C17K C18K 108.81(16)
O3K C9K C10K 109.23(15)
N2K C12K C11K 114.66(18)
O5K C15K C16K 109.15(18)
O6K C16K C15K 108.80(15)
N1K C1K C2K 113.77(17)
N1K C7K C8K 114.44(15)
O1K C2K C1K 109.72(17)
O4K C10K C9K 109.19(16)
O2K C5K C6K 108.2(2)
N1K C13K C14K 112.95(18)
N2K C6K C5K 113.90(18)
O4K C11K C12K 108.58(18)
O5K C14K C13K 107.8(2)
O1K C3K C4K 109.6(2)
O2K C4K C3K 108.0(2)

loop_
_geom_bond_atom_site_label_1
_geom_bond_atom_site_label_2
_geom_bond_distance
K1 O3K 2.7988(12)
K1 O6K 2.8151(13)
K1 O4K 2.8735(14)
K1 O5K 2.8797(14)
K1 O1K 2.8575(14)
K1 O2K 2.8308(14)
K1 N1K 2.9841(15)
K1 N2K 2.9975(16)
O302 C310 1.2811(17)
O102 C110 1.2355(18)
O101 C103 1.2368(17)
O202 C210 1.2380(18)
O3K C8K 1.427(2)
O3K C9K 1.415(2)
O201 C203 1.2354(19)
O6K C17K 1.420(2)
O6K C16K 1.422(2)
O301 C303 1.234(2)
O4K C10K 1.423(2)
O4K C11K 1.431(3)
O5K C15K 1.425(2)
O5K C14K 1.428(2)
O1K C2K 1.429(3)
O1K C3K 1.429(3)
O2K C5K 1.424(3)
O2K C4K 1.415(3)
N2 C112 1.4581(18)
N2 C212 1.4561(18)
N2 C312 1.4546(18)
N101 C103 1.3389(18)
N101 C102 1.4565(19)
N302 C310 1.3065(18)
N302 C311 1.4598(18)
N102 C110 1.3461(19)
N102 C111 1.4512(18)
N202 C211 1.4561(18)
N202 C210 1.3443(19)
N201 C203 1.344(2)
N201 C202 1.459(2)
N1 C201 1.469(2)
N1 C101 1.453(2)
N1 C301 1.462(2)
N301 C303 1.347(2)
N301 C302 1.457(2)
N1K C1K 1.465(3)
N1K C7K 1.468(3)
N1K C13K 1.477(2)
N2K C18K 1.473(2)
N2K C12K 1.465(3)
N2K C6K 1.460(3)
C104 C109 1.3918(19)
C104 C103 1.500(2)
C104 C105 1.393(2)
C108 C109 1.385(2)
C108 C107 1.394(2)
C108 C110 1.4987(19)
C208 C210 1.509(2)
C208 C209 1.399(2)
C208 C207 1.389(2)
C112 C111 1.5193(19)
C212 C211 1.523(2)
C310 C308 1.513(2)
C311 C312 1.524(2)
C107 C106 1.390(2)
C105 C106 1.404(2)
C106 C113 1.524(2)
C307 C306 1.398(2)
C307 C308 1.395(2)
C306 C313 1.531(2)
C306 C305 1.389(2)
C308 C309 1.389(2)
C113 C115 1.528(3)
C113 C116 1.524(2)
C113 C114 1.533(2)
C209 C204 1.397(2)
C309 C304 1.395(2)
C204 C203 1.500(2)
C204 C205 1.399(2)
C304 C305 1.395(2)
C304 C303 1.501(2)
C201 C202 1.524(2)
C313 C315 1.528(2)
C313 C314 1.532(2)
C313 C316 1.521(3)
C207 C206 1.398(2)
C205 C206 1.390(2)
C206 C213 1.532(2)
C102 C101 1.529(2)
C213 C216 1.543(3)
C213 C214 1.516(3)
C213 C215 1.518(3)
C302 C301 1.519(3)
C8K C7K 1.497(3)
C18K C17K 1.489(3)
C9K C10K 1.494(3)
C12K C11K 1.508(3)
C15K C16K 1.481(3)
C1K C2K 1.504(3)
C5K C6K 1.506(3)
C13K C14K 1.513(3)
C3K C4K 1.501(4)

loop_
_smtbx_masks_void_nr
_smtbx_masks_void_average_x
_smtbx_masks_void_average_y
_smtbx_masks_void_average_z
_smtbx_masks_void_volume
_smtbx_masks_void_count_electrons
1 -0.449 0.250 -0.199 1105.4 178.3
2 -0.589 -0.250 0.161 1105.4 178.3
3 0.122 0.427 0.088 35.1 0.0
4 0.122 0.573 0.588 35.1 0.0
5 0.378 0.073 0.912 35.1 0.0
6 0.378 0.927 0.412 35.1 0.0
7 0.622 0.073 0.588 35.1 0.0
8 0.622 0.927 0.088 35.1 0.0
9 0.878 0.427 0.412 35.1 0.0
10 0.878 0.573 0.912 35.1 0.0
